data_4303510
loop_
_publ_author_name
'Vadapalli Chandrasekhar'
'Ramalingam Thirumoorthi'

_publ_contact_author 'Vadapalli Chandrasekhar'
_publ_contact_author_email vc@iitk.ac.in
_publ_section_title
;
Halide-Capped Tellurium-Containing Macrocycles
;
_journal_name_full 'Inorganic Chemistry'
_journal_page_first 10330
_journal_page_last 10337
_journal_paper_doi 10.1021/ic901479z
_journal_volume 48
_journal_year 2009
_chemical_formula_moiety 'C42 H66 O10 P3 Sn3, C8 H16 P O2, C2 H3 N'
_chemical_formula_sum 'C52 H85 N O12 P4 Sn3'
_chemical_formula_weight 1396.16
_chemical_name_systematic
; 
 ? 
;
_space_group_IT_number 14
_symmetry_cell_setting monoclinic
_symmetry_space_group_name_Hall '-P 2yn'
_symmetry_space_group_name_H-M 'P 1 21/n 1'
_atom_sites_solution_hydrogens geom
_atom_sites_solution_primary direct
_atom_sites_solution_secondary difmap
_audit_creation_method SHELXL-97
_cell_angle_alpha 90.00
_cell_angle_beta 90.7420(10)
_cell_angle_gamma 90.00
_cell_formula_units_Z 4
_cell_length_a 13.9771(8)
_cell_length_b 23.5526(14)
_cell_length_c 19.1064(12)
_cell_measurement_reflns_used 5424
_cell_measurement_temperature 153(2)
_cell_measurement_theta_max 24.87
_cell_measurement_theta_min 2.26
_cell_volume 6289.2(7)
_computing_cell_refinement 'Bruker SMART'
_computing_data_collection 'Bruker SMART'
_computing_data_reduction 'Bruker SAINT'
_computing_structure_refinement 'SHELXL-97 (Sheldrick, 1997)'
_computing_structure_solution 'SHELXS-97 (Sheldrick, 1990)'
_diffrn_ambient_temperature 153(2)
_diffrn_measured_fraction_theta_full 0.999
_diffrn_measured_fraction_theta_max 0.999
_diffrn_measurement_device_type 'CCD area detector'
_diffrn_measurement_method 'phi and omega scans'
_diffrn_radiation_monochromator graphite
_diffrn_radiation_source 'fine-focus sealed tube'
_diffrn_radiation_type MoK\a
_diffrn_radiation_wavelength 0.71073
_diffrn_reflns_av_R_equivalents 0.0560
_diffrn_reflns_av_sigmaI/netI 0.0694
_diffrn_reflns_limit_h_max 17
_diffrn_reflns_limit_h_min -15
_diffrn_reflns_limit_k_max 27
_diffrn_reflns_limit_k_min -29
_diffrn_reflns_limit_l_max 14
_diffrn_reflns_limit_l_min -23
_diffrn_reflns_number 35164
_diffrn_reflns_theta_full 26.00
_diffrn_reflns_theta_max 26.00
_diffrn_reflns_theta_min 2.01
_exptl_absorpt_coefficient_mu 1.338
_exptl_absorpt_correction_T_max 0.8779
_exptl_absorpt_correction_T_min 0.7757
_exptl_absorpt_correction_type empirical
_exptl_absorpt_process_details SADABS
_exptl_crystal_colour colorless
_exptl_crystal_density_diffrn 1.475
_exptl_crystal_density_method 'not measured'
_exptl_crystal_description block
_exptl_crystal_F_000 2840
_exptl_crystal_size_max 0.20
_exptl_crystal_size_mid 0.20
_exptl_crystal_size_min 0.10
_refine_diff_density_max 1.717
_refine_diff_density_min -0.526
_refine_diff_density_rms 0.139
_refine_ls_extinction_method none
_refine_ls_goodness_of_fit_ref 1.026
_refine_ls_hydrogen_treatment riding
_refine_ls_matrix_type full
_refine_ls_number_parameters 666
_refine_ls_number_reflns 12349
_refine_ls_number_restraints 3
_refine_ls_restrained_S_all 1.026
_refine_ls_R_factor_all 0.0723
_refine_ls_R_factor_gt 0.0504
_refine_ls_shift/su_max 0.002
_refine_ls_shift/su_mean 0.000
_refine_ls_structure_factor_coef Fsqd
_refine_ls_weighting_details 'calc w=1/[\s^2^(Fo^2^)+(0.0662P)^2^+0.0000P] where P=(Fo^2^+2Fc^2^)/3'
_refine_ls_weighting_scheme calc
_refine_ls_wR_factor_gt 0.1201
_refine_ls_wR_factor_ref 0.1345
_reflns_number_gt 9199
_reflns_number_total 12349
_reflns_threshold_expression >2sigma(I)
_cod_data_source_file ic901479z_si_001_4.cif
_cod_data_source_block compound4
_cod_depositor_comments
;
The following automatic conversions were performed:
'_symmetry_cell_setting' value 'Monoclinic' changed to 'monoclinic'
according to '/home/saulius/struct/CIF-dictionaries/cif_core.dic'
dictionary named 'cif_core.dic' version 2.4.1 from 2010-06-29.

Automatic conversion script
Id: cif_fix_enum 1527 2010-12-29 10:47:43Z saulius 
;
_cod_original_sg_symbol_H-M 'P 1 21/n 1 '
_cod_database_code 4303510

loop_
_symmetry_equiv_pos_as_xyz
'x, y, z'
'-x+1/2, y+1/2, -z+1/2'
'-x, -y, -z'
'x-1/2, -y-1/2, z-1/2'

loop_
_atom_site_label
_atom_site_type_symbol
_atom_site_fract_x
_atom_site_fract_y
_atom_site_fract_z
_atom_site_U_iso_or_equiv
_atom_site_adp_type
_atom_site_occupancy
_atom_site_symmetry_multiplicity
_atom_site_calc_flag
_atom_site_refinement_flags
_atom_site_disorder_assembly
_atom_site_disorder_group
Sn1 Sn 0.30281(3) 0.150292(15) 0.14250(2) 0.02376(11) Uani 1 1 d . . .
Sn2 Sn 0.38050(3) 0.233375(15) 0.266633(19) 0.02340(11) Uani 1 1 d . . .
Sn3 Sn 0.15136(3) 0.224215(15) 0.232993(19) 0.02325(11) Uani 1 1 d . . .
P1 P 0.48134(10) 0.10941(6) 0.24177(8) 0.0275(3) Uani 1 1 d . . .
P2 P 0.22928(10) 0.21227(6) 0.39318(8) 0.0266(3) Uani 1 1 d . . .
P3 P 0.09212(10) 0.09897(6) 0.17599(8) 0.0250(3) Uani 1 1 d . . .
P4 P 0.32658(11) 0.33222(6) 0.05900(8) 0.0299(3) Uani 1 1 d . . .
O1 O 0.2733(2) 0.17565(14) 0.24483(17) 0.0209(8) Uani 1 1 d . . .
O2 O 0.1880(2) 0.20805(15) 0.12758(18) 0.0216(8) Uani 1 1 d D . .
H2A H 0.210(4) 0.2383(15) 0.114(3) 0.04(2) Uiso 1 1 d D . .
O3 O 0.2621(3) 0.28658(16) 0.2400(2) 0.0232(8) Uani 1 1 d D . .
H3A H 0.272(6) 0.302(3) 0.202(2) 0.11(3) Uiso 1 1 d D . .
O4 O 0.4051(3) 0.21481(16) 0.16032(19) 0.0240(8) Uani 1 1 d D . .
H4A H 0.421(6) 0.243(2) 0.137(4) 0.09(3) Uiso 1 1 d D . .
O5 O 0.4000(2) 0.09529(15) 0.1905(2) 0.0287(9) Uani 1 1 d . . .
O6 O 0.4641(3) 0.16035(15) 0.2895(2) 0.0292(9) Uani 1 1 d . . .
O7 O 0.3280(3) 0.23244(15) 0.36900(19) 0.0289(9) Uani 1 1 d . B .
O8 O 0.1479(3) 0.22607(14) 0.34237(19) 0.0253(8) Uani 1 1 d . B .
O9 O 0.0777(2) 0.14576(15) 0.23011(19) 0.0266(8) Uani 1 1 d . . .
O10 O 0.1961(2) 0.08949(15) 0.1552(2) 0.0287(9) Uani 1 1 d . . .
O11 O 0.4188(3) 0.30109(16) 0.0723(2) 0.0316(9) Uani 1 1 d . . .
O12 O 0.2418(3) 0.31282(16) 0.1015(2) 0.0354(10) Uani 1 1 d . . .
N1 N 0.2508(6) 0.4232(3) 0.4634(4) 0.090(3) Uani 1 1 d . . .
C1 C 0.3363(4) 0.1291(2) 0.0377(3) 0.0255(12) Uani 1 1 d . . .
C2 C 0.3194(4) 0.0736(3) 0.0137(3) 0.0375(15) Uani 1 1 d . . .
H2 H 0.2913 0.0464 0.0438 0.045 Uiso 1 1 calc R . .
C3 C 0.3435(4) 0.0585(3) -0.0536(3) 0.0402(16) Uani 1 1 d . . .
H3 H 0.3323 0.0209 -0.0698 0.048 Uiso 1 1 calc R . .
C4 C 0.3839(4) 0.0983(3) -0.0975(3) 0.0399(15) Uani 1 1 d . . .
H4 H 0.4001 0.0879 -0.1439 0.048 Uiso 1 1 calc R . .
C5 C 0.4008(4) 0.1525(3) -0.0745(3) 0.0381(15) Uani 1 1 d . . .
H5 H 0.4285 0.1796 -0.1050 0.046 Uiso 1 1 calc R . .
C6 C 0.3776(4) 0.1678(3) -0.0067(3) 0.0354(14) Uani 1 1 d . . .
H6 H 0.3902 0.2053 0.0093 0.043 Uiso 1 1 calc R . .
C7 C 0.6545(8) 0.1734(5) 0.2118(6) 0.029(3) Uiso 0.50 1 d P A 1
C7A C 0.6769(9) 0.1361(5) 0.2301(7) 0.039(3) Uiso 0.50 1 d P A 2
C8 C 0.5979(4) 0.1082(3) 0.2010(3) 0.0474(18) Uani 1 1 d . A .
C9 C 0.5985(5) 0.1001(3) 0.1241(4) 0.0490(18) Uani 1 1 d . . .
H9A H 0.5747 0.1346 0.1010 0.073 Uiso 1 1 calc R A .
H9B H 0.5572 0.0680 0.1114 0.073 Uiso 1 1 calc R . .
H9C H 0.6639 0.0924 0.1090 0.073 Uiso 1 1 calc R . .
C10 C 0.5919(8) 0.0336(5) 0.2218(6) 0.035(3) Uiso 0.50 1 d P A 1
C10A C 0.6356(8) 0.0713(5) 0.2618(6) 0.034(3) Uiso 0.50 1 d P A 2
C11 C 0.6946(5) 0.0149(4) 0.2409(4) 0.067(2) Uani 1 1 d . . .
C12 C 0.5406(6) 0.0470(3) 0.3623(4) 0.060(2) Uani 1 1 d . . .
H12A H 0.4813 0.0379 0.3867 0.090 Uiso 1 1 calc R A .
H12B H 0.5621 0.0851 0.3757 0.090 Uiso 1 1 calc R . .
H12C H 0.5900 0.0192 0.3751 0.090 Uiso 1 1 calc R . .
C13 C 0.5229(5) 0.0450(3) 0.2850(3) 0.0410(16) Uani 1 1 d . A .
C14 C 0.4966(9) -0.0067(5) 0.2552(7) 0.036(3) Uiso 0.50 1 d P A 1
C14A C 0.4398(10) -0.0077(5) 0.2777(7) 0.042(3) Uiso 0.50 1 d P A 2
C15 C 0.4913(4) 0.2928(2) 0.2868(3) 0.0239(12) Uani 1 1 d . . .
C16 C 0.5234(4) 0.3289(2) 0.2340(3) 0.0266(12) Uani 1 1 d . . .
H16 H 0.4934 0.3283 0.1892 0.032 Uiso 1 1 calc R . .
C17 C 0.5982(4) 0.3653(2) 0.2469(3) 0.0324(14) Uani 1 1 d . . .
H17 H 0.6191 0.3899 0.2108 0.039 Uiso 1 1 calc R . .
C18 C 0.6432(4) 0.3667(2) 0.3111(3) 0.0325(14) Uani 1 1 d . . .
H18 H 0.6953 0.3919 0.3191 0.039 Uiso 1 1 calc R . .
C19 C 0.6126(4) 0.3315(3) 0.3639(3) 0.0373(15) Uani 1 1 d . . .
H19 H 0.6434 0.3326 0.4085 0.045 Uiso 1 1 calc R . .
C20 C 0.5370(4) 0.2946(2) 0.3519(3) 0.0338(14) Uani 1 1 d . . .
H20 H 0.5161 0.2704 0.3884 0.041 Uiso 1 1 calc R . .
C21 C 0.2807(5) 0.2592(4) 0.5226(4) 0.074(3) Uani 1 1 d . . .
H21A H 0.2966 0.2954 0.5003 0.111 Uiso 1 1 calc R B .
H21B H 0.3371 0.2345 0.5230 0.111 Uiso 1 1 calc R . .
H21C H 0.2604 0.2661 0.5707 0.111 Uiso 1 1 calc R . .
C22 C 0.2014(5) 0.2311(2) 0.4825(3) 0.0348(14) Uani 1 1 d . B .
C23 C 0.1104(5) 0.2636(3) 0.4936(4) 0.060(2) Uani 1 1 d . . .
H23A H 0.0931 0.2617 0.5431 0.091 Uiso 1 1 calc R B .
H23B H 0.0589 0.2469 0.4649 0.091 Uiso 1 1 calc R . .
H23C H 0.1196 0.3033 0.4800 0.091 Uiso 1 1 calc R . .
C24 C 0.1650(7) 0.1669(4) 0.4898(5) 0.029(2) Uiso 0.60 1 d P B 1
C24A C 0.2320(11) 0.1675(6) 0.5045(8) 0.034(3) Uiso 0.40 1 d P B 2
C25 C 0.1813(5) 0.1405(3) 0.5622(3) 0.0471(17) Uani 1 1 d . . .
C26 C 0.1529(5) 0.1019(3) 0.3921(5) 0.076(3) Uani 1 1 d . . .
H26A H 0.1814 0.0849 0.3504 0.115 Uiso 1 1 calc R B .
H26B H 0.0961 0.1237 0.3783 0.115 Uiso 1 1 calc R . .
H26C H 0.1346 0.0718 0.4247 0.115 Uiso 1 1 calc R . .
C27 C 0.2244(4) 0.1405(2) 0.4270(3) 0.0331(14) Uani 1 1 d . B .
C28 C 0.3186(5) 0.1105(3) 0.4317(5) 0.071(3) Uani 1 1 d . . .
H28A H 0.3120 0.0762 0.4603 0.106 Uiso 1 1 calc R B .
H28B H 0.3664 0.1356 0.4532 0.106 Uiso 1 1 calc R . .
H28C H 0.3391 0.0999 0.3846 0.106 Uiso 1 1 calc R . .
C29 C 0.0278(4) 0.2751(2) 0.2187(3) 0.0261(12) Uani 1 1 d . . .
C30 C -0.0540(4) 0.2619(3) 0.2563(3) 0.0358(14) Uani 1 1 d . . .
H30 H -0.0526 0.2310 0.2882 0.043 Uiso 1 1 calc R . .
C31 C -0.1366(4) 0.2930(3) 0.2482(4) 0.0443(16) Uani 1 1 d . . .
H31 H -0.1915 0.2835 0.2747 0.053 Uiso 1 1 calc R . .
C32 C -0.1402(4) 0.3379(3) 0.2017(3) 0.0388(15) Uani 1 1 d . . .
H32 H -0.1970 0.3597 0.1962 0.047 Uiso 1 1 calc R . .
C33 C -0.0599(4) 0.3507(3) 0.1632(3) 0.0390(15) Uani 1 1 d . . .
H33 H -0.0619 0.3810 0.1304 0.047 Uiso 1 1 calc R . .
C34 C 0.0242(4) 0.3193(2) 0.1719(3) 0.0311(13) Uani 1 1 d . . .
H34 H 0.0791 0.3286 0.1454 0.037 Uiso 1 1 calc R . .
C35 C -0.0809(8) 0.1403(5) 0.1180(6) 0.045(3) Uiso 0.60 1 d P C 1
C35A C -0.0459(11) 0.1574(7) 0.0926(9) 0.037(4) Uiso 0.40 1 d P C 2
C36 C 0.0079(4) 0.1015(2) 0.1030(3) 0.0289(13) Uani 1 1 d . C .
C37 C 0.0449(8) 0.1161(5) 0.0281(6) 0.033(3) Uiso 0.50 1 d P C 1
C37A C 0.0580(9) 0.0826(6) 0.0337(7) 0.044(3) Uiso 0.50 1 d P C 2
C38 C -0.0096(8) 0.0364(5) 0.1158(6) 0.041(3) Uiso 0.60 1 d P C 1
C38A C -0.0526(9) 0.0552(5) 0.1443(7) 0.021(3) Uiso 0.40 1 d P C 2
C39 C -0.1048(5) 0.0112(3) 0.1003(4) 0.0497(18) Uani 1 1 d . . .
C40 C -0.0268(5) 0.0314(3) 0.2616(4) 0.066(2) Uani 1 1 d . . .
H40A H -0.0687 -0.0020 0.2607 0.099 Uiso 1 1 calc R C .
H40B H -0.0658 0.0659 0.2644 0.099 Uiso 1 1 calc R . .
H40C H 0.0162 0.0293 0.3024 0.099 Uiso 1 1 calc R . .
C41 C 0.0312(4) 0.0329(2) 0.1959(3) 0.0325(14) Uani 1 1 d . C .
C42 C 0.0787(9) -0.0210(5) 0.1821(7) 0.031(3) Uiso 0.50 1 d P C 1
C42A C 0.1088(10) -0.0192(5) 0.2013(7) 0.032(3) Uiso 0.50 1 d P C 2
C43 C 0.1988(5) 0.3168(3) -0.0553(4) 0.062(2) Uani 1 1 d . . .
H43A H 0.1802 0.3299 -0.1022 0.094 Uiso 1 1 calc R . .
H43B H 0.1484 0.3265 -0.0222 0.094 Uiso 1 1 calc R . .
H43C H 0.2077 0.2755 -0.0560 0.094 Uiso 1 1 calc R . .
C44 C 0.2921(4) 0.3454(2) -0.0328(3) 0.0364(14) Uani 1 1 d . . .
C45 C 0.3703(5) 0.3313(3) -0.0841(3) 0.057(2) Uani 1 1 d . . .
H45A H 0.3775 0.2900 -0.0873 0.085 Uiso 1 1 calc R . .
H45B H 0.4308 0.3481 -0.0678 0.085 Uiso 1 1 calc R . .
H45C H 0.3534 0.3467 -0.1303 0.085 Uiso 1 1 calc R . .
C46 C 0.2788(5) 0.4096(3) -0.0130(4) 0.0456(17) Uani 1 1 d . . .
C47 C 0.3118(5) 0.4530(3) -0.0659(4) 0.0521(18) Uani 1 1 d . . .
H47A H 0.3807 0.4487 -0.0732 0.078 Uiso 1 1 calc R . .
H47B H 0.2985 0.4913 -0.0484 0.078 Uiso 1 1 calc R . .
H47C H 0.2775 0.4471 -0.1104 0.078 Uiso 1 1 calc R . .
C48 C 0.3328(4) 0.4101(2) 0.0597(3) 0.0359(14) Uani 1 1 d . . .
C49 C 0.4356(5) 0.4335(3) 0.0599(4) 0.0493(18) Uani 1 1 d . . .
H49A H 0.4342 0.4743 0.0498 0.074 Uiso 1 1 calc R . .
H49B H 0.4728 0.4139 0.0241 0.074 Uiso 1 1 calc R . .
H49C H 0.4654 0.4271 0.1060 0.074 Uiso 1 1 calc R . .
C50 C 0.2753(5) 0.4391(3) 0.1171(4) 0.058(2) Uani 1 1 d . . .
H50A H 0.3087 0.4346 0.1622 0.086 Uiso 1 1 calc R . .
H50B H 0.2117 0.4217 0.1197 0.086 Uiso 1 1 calc R . .
H50C H 0.2686 0.4796 0.1063 0.086 Uiso 1 1 calc R . .
C51 C 0.1706(6) 0.3840(3) 0.3483(4) 0.070(2) Uani 1 1 d . . .
H51A H 0.1139 0.3617 0.3603 0.105 Uiso 1 1 calc R . .
H51B H 0.2161 0.3598 0.3236 0.105 Uiso 1 1 calc R . .
H51C H 0.1516 0.4158 0.3182 0.105 Uiso 1 1 calc R . .
C52 C 0.2164(6) 0.4061(3) 0.4135(4) 0.057(2) Uani 1 1 d . . .

loop_
_atom_site_aniso_label
_atom_site_aniso_U_11
_atom_site_aniso_U_22
_atom_site_aniso_U_33
_atom_site_aniso_U_23
_atom_site_aniso_U_13
_atom_site_aniso_U_12
Sn1 0.0237(2) 0.0230(2) 0.0246(2) -0.00426(15) 0.00215(16) -0.00136(14)
Sn2 0.0255(2) 0.0233(2) 0.0215(2) -0.00125(15) 0.00128(16) -0.00311(14)
Sn3 0.0246(2) 0.0233(2) 0.0218(2) -0.00059(15) 0.00246(16) 0.00001(14)
P1 0.0263(7) 0.0276(8) 0.0285(8) 0.0017(6) 0.0017(6) 0.0001(6)
P2 0.0307(8) 0.0271(8) 0.0219(8) -0.0012(6) 0.0028(6) -0.0035(6)
P3 0.0256(7) 0.0241(7) 0.0252(8) 0.0016(6) 0.0003(6) -0.0024(6)
P4 0.0374(8) 0.0272(8) 0.0252(8) 0.0006(6) 0.0037(7) -0.0034(6)
O1 0.0210(18) 0.0222(19) 0.0195(19) 0.0010(15) -0.0004(15) -0.0018(14)
O2 0.0217(19) 0.025(2) 0.0186(19) -0.0026(16) 0.0016(16) 0.0007(16)
O3 0.0243(19) 0.024(2) 0.021(2) -0.0008(16) 0.0016(17) -0.0016(15)
O4 0.024(2) 0.028(2) 0.020(2) -0.0012(17) 0.0032(16) -0.0062(16)
O5 0.027(2) 0.024(2) 0.035(2) -0.0015(17) -0.0014(18) 0.0034(16)
O6 0.029(2) 0.027(2) 0.031(2) -0.0015(17) -0.0072(18) 0.0042(16)
O7 0.032(2) 0.033(2) 0.022(2) -0.0041(17) -0.0005(17) -0.0092(16)
O8 0.029(2) 0.026(2) 0.021(2) 0.0003(16) 0.0035(17) -0.0032(15)
O9 0.026(2) 0.028(2) 0.026(2) -0.0020(16) 0.0040(17) -0.0025(15)
O10 0.0230(19) 0.024(2) 0.039(2) -0.0087(17) 0.0036(18) -0.0044(15)
O11 0.039(2) 0.031(2) 0.024(2) -0.0018(17) 0.0038(18) -0.0027(17)
O12 0.039(2) 0.033(2) 0.034(2) 0.0054(19) 0.006(2) -0.0021(18)
N1 0.143(7) 0.077(5) 0.050(4) -0.010(4) 0.001(5) -0.046(5)
C1 0.019(3) 0.031(3) 0.026(3) -0.010(2) 0.000(2) 0.004(2)
C2 0.034(3) 0.038(4) 0.040(4) -0.010(3) 0.005(3) -0.005(3)
C3 0.043(4) 0.031(3) 0.047(4) -0.015(3) 0.000(3) -0.002(3)
C4 0.040(4) 0.050(4) 0.030(3) -0.013(3) 0.002(3) 0.009(3)
C5 0.038(3) 0.045(4) 0.031(4) -0.004(3) 0.004(3) -0.003(3)
C6 0.044(4) 0.032(3) 0.031(3) -0.007(3) 0.003(3) -0.001(3)
C8 0.029(3) 0.081(5) 0.033(4) 0.018(4) 0.010(3) 0.009(3)
C9 0.041(4) 0.053(4) 0.053(5) -0.023(4) 0.012(3) -0.006(3)
C11 0.044(4) 0.103(7) 0.052(5) -0.022(4) -0.009(4) 0.043(4)
C12 0.090(6) 0.039(4) 0.051(5) 0.009(3) -0.020(4) 0.005(4)
C13 0.050(4) 0.040(4) 0.033(4) 0.008(3) 0.008(3) 0.020(3)
C15 0.021(3) 0.025(3) 0.025(3) -0.003(2) 0.001(2) 0.002(2)
C16 0.030(3) 0.023(3) 0.027(3) -0.002(2) 0.002(2) 0.000(2)
C17 0.030(3) 0.029(3) 0.038(4) -0.007(3) 0.011(3) -0.001(2)
C18 0.023(3) 0.033(3) 0.041(4) -0.010(3) 0.004(3) -0.004(2)
C19 0.034(3) 0.042(4) 0.035(4) -0.014(3) -0.004(3) 0.000(3)
C20 0.037(3) 0.036(3) 0.028(3) 0.000(3) -0.001(3) -0.003(3)
C21 0.042(4) 0.138(8) 0.041(5) -0.038(5) 0.000(4) -0.021(5)
C22 0.056(4) 0.025(3) 0.024(3) 0.004(2) 0.003(3) -0.010(3)
C23 0.049(4) 0.091(6) 0.042(4) -0.026(4) 0.017(4) -0.004(4)
C25 0.064(5) 0.052(4) 0.025(3) 0.015(3) 0.000(3) -0.012(3)
C26 0.063(5) 0.041(4) 0.123(8) 0.037(5) -0.039(5) -0.018(4)
C27 0.040(3) 0.029(3) 0.031(3) 0.002(3) 0.004(3) -0.003(3)
C28 0.043(4) 0.066(5) 0.103(7) 0.050(5) -0.006(4) -0.003(4)
C29 0.025(3) 0.027(3) 0.026(3) -0.009(2) -0.002(2) 0.002(2)
C30 0.035(3) 0.044(4) 0.029(3) 0.001(3) 0.013(3) 0.006(3)
C31 0.031(3) 0.063(5) 0.039(4) -0.009(3) 0.011(3) 0.002(3)
C32 0.028(3) 0.043(4) 0.045(4) -0.008(3) -0.003(3) 0.014(3)
C33 0.033(3) 0.039(4) 0.045(4) -0.001(3) -0.003(3) 0.009(3)
C34 0.027(3) 0.033(3) 0.033(3) 0.002(3) 0.004(3) 0.002(2)
C36 0.025(3) 0.033(3) 0.029(3) 0.002(3) -0.004(2) -0.002(2)
C39 0.045(4) 0.056(4) 0.048(4) 0.007(3) -0.009(3) -0.019(3)
C40 0.070(5) 0.038(4) 0.091(6) 0.001(4) 0.048(5) -0.011(4)
C41 0.039(3) 0.027(3) 0.032(3) 0.008(3) -0.005(3) -0.013(3)
C43 0.070(5) 0.069(5) 0.047(5) 0.016(4) -0.025(4) -0.017(4)
C44 0.051(4) 0.032(3) 0.026(3) 0.004(3) -0.007(3) -0.004(3)
C45 0.088(6) 0.059(5) 0.023(4) 0.004(3) 0.007(4) 0.006(4)
C46 0.062(4) 0.032(4) 0.043(4) 0.009(3) -0.003(3) -0.003(3)
C47 0.062(5) 0.050(4) 0.044(4) 0.014(3) -0.010(4) -0.011(3)
C48 0.044(4) 0.030(3) 0.034(4) -0.001(3) 0.004(3) -0.004(3)
C49 0.060(4) 0.032(4) 0.056(5) -0.002(3) 0.005(4) -0.008(3)
C50 0.080(5) 0.032(4) 0.062(5) -0.003(3) 0.022(4) 0.005(4)
C51 0.101(7) 0.057(5) 0.052(5) -0.011(4) -0.002(5) 0.006(5)
C52 0.082(6) 0.036(4) 0.055(5) 0.014(4) 0.006(4) -0.010(4)

loop_
_atom_type_symbol
_atom_type_description
_atom_type_scat_dispersion_real
_atom_type_scat_dispersion_imag
_atom_type_scat_source
C C 0.0033 0.0016 'International Tables Vol C Tables 4.2.6.8 and 6.1.1.4'
H H 0.0000 0.0000 'International Tables Vol C Tables 4.2.6.8 and 6.1.1.4'
O O 0.0106 0.0060 'International Tables Vol C Tables 4.2.6.8 and 6.1.1.4'
P P 0.1023 0.0942 'International Tables Vol C Tables 4.2.6.8 and 6.1.1.4'
Sn Sn -0.6537 1.4246 'International Tables Vol C Tables 4.2.6.8 and 6.1.1.4'
N N 0.0061 0.0033 'International Tables Vol C Tables 4.2.6.8 and 6.1.1.4'

loop_
_geom_angle_atom_site_label_1
_geom_angle_atom_site_label_2
_geom_angle_atom_site_label_3
_geom_angle
_geom_angle_site_symmetry_1
_geom_angle_site_symmetry_3
_geom_angle_publ_flag
O5 Sn1 O10 89.15(14) . . ?
O5 Sn1 O1 84.33(14) . . ?
O10 Sn1 O1 86.37(13) . . ?
O5 Sn1 O4 86.56(14) . . ?
O10 Sn1 O4 163.72(14) . . ?
O1 Sn1 O4 77.58(13) . . ?
O5 Sn1 O2 161.28(14) . . ?
O10 Sn1 O2 85.11(14) . . ?
O1 Sn1 O2 77.54(13) . . ?
O4 Sn1 O2 94.00(14) . . ?
O5 Sn1 C1 96.80(17) . . ?
O10 Sn1 C1 96.61(18) . . ?
O1 Sn1 C1 176.82(18) . . ?
O4 Sn1 C1 99.49(17) . . ?
O2 Sn1 C1 101.55(17) . . ?
O5 Sn1 Sn2 80.97(10) . . ?
O10 Sn1 Sn2 124.13(10) . . ?
O1 Sn1 Sn2 38.17(9) . . ?
O4 Sn1 Sn2 39.63(10) . . ?
O2 Sn1 Sn2 87.53(10) . . ?
C1 Sn1 Sn2 139.01(14) . . ?
O5 Sn1 Sn3 121.60(10) . . ?
O10 Sn1 Sn3 80.44(10) . . ?
O1 Sn1 Sn3 38.08(9) . . ?
O4 Sn1 Sn3 88.46(10) . . ?
O2 Sn1 Sn3 39.83(10) . . ?
C1 Sn1 Sn3 141.27(14) . . ?
Sn2 Sn1 Sn3 60.255(11) . . ?
O1 Sn2 O7 85.36(13) . . ?
O1 Sn2 O4 78.23(13) . . ?
O7 Sn2 O4 163.42(14) . . ?
O1 Sn2 C15 178.83(17) . . ?
O7 Sn2 C15 95.80(17) . . ?
O4 Sn2 C15 100.61(17) . . ?
O1 Sn2 O6 84.50(14) . . ?
O7 Sn2 O6 89.89(15) . . ?
O4 Sn2 O6 86.22(15) . . ?
C15 Sn2 O6 95.62(17) . . ?
O1 Sn2 O3 77.27(14) . . ?
O7 Sn2 O3 87.05(14) . . ?
O4 Sn2 O3 91.60(14) . . ?
C15 Sn2 O3 102.64(17) . . ?
O6 Sn2 O3 161.70(14) . . ?
O1 Sn2 Sn1 38.80(9) . . ?
O7 Sn2 Sn1 123.79(9) . . ?
O4 Sn2 Sn1 39.65(10) . . ?
C15 Sn2 Sn1 140.07(14) . . ?
O6 Sn2 Sn1 80.81(10) . . ?
O3 Sn2 Sn1 85.92(10) . . ?
O1 Sn2 Sn3 37.66(9) . . ?
O7 Sn2 Sn3 80.13(10) . . ?
O4 Sn2 Sn3 88.20(10) . . ?
C15 Sn2 Sn3 142.41(14) . . ?
O6 Sn2 Sn3 121.55(10) . . ?
O3 Sn2 Sn3 40.15(10) . . ?
Sn1 Sn2 Sn3 59.942(11) . . ?
O1 Sn3 O8 86.08(13) . . ?
O1 Sn3 O9 85.40(13) . . ?
O8 Sn3 O9 91.53(13) . . ?
O1 Sn3 C29 178.58(18) . . ?
O8 Sn3 C29 95.04(18) . . ?
O9 Sn3 C29 95.44(17) . . ?
O1 Sn3 O2 78.18(13) . . ?
O8 Sn3 O2 164.25(13) . . ?
O9 Sn3 O2 86.67(14) . . ?
C29 Sn3 O2 100.71(18) . . ?
O1 Sn3 O3 77.14(14) . . ?
O8 Sn3 O3 87.07(14) . . ?
O9 Sn3 O3 162.54(14) . . ?
C29 Sn3 O3 102.02(17) . . ?
O2 Sn3 O3 89.96(14) . . ?
O1 Sn3 Sn1 38.70(9) . . ?
O8 Sn3 Sn1 124.43(10) . . ?
O9 Sn3 Sn1 80.72(9) . . ?
C29 Sn3 Sn1 140.29(15) . . ?
O2 Sn3 Sn1 39.85(9) . . ?
O3 Sn3 Sn1 85.73(10) . . ?
O1 Sn3 Sn2 37.64(9) . . ?
O8 Sn3 Sn2 80.63(10) . . ?
O9 Sn3 Sn2 122.60(10) . . ?
C29 Sn3 Sn2 141.67(14) . . ?
O2 Sn3 Sn2 87.16(9) . . ?
O3 Sn3 Sn2 40.04(10) . . ?
Sn1 Sn3 Sn2 59.803(11) . . ?
O5 P1 O6 115.6(2) . . ?
O5 P1 C8 112.7(3) . . ?
O6 P1 C8 114.7(3) . . ?
O5 P1 C13 109.9(3) . . ?
O6 P1 C13 115.8(3) . . ?
C8 P1 C13 84.1(3) . . ?
O5 P1 C10A 133.7(3) . . ?
O6 P1 C10A 110.6(3) . . ?
C8 P1 C10A 40.6(3) . . ?
C13 P1 C10A 47.5(3) . . ?
O8 P2 O7 114.1(2) . . ?
O8 P2 C22 112.4(3) . . ?
O7 P2 C22 114.4(2) . . ?
O8 P2 C27 113.3(2) . . ?
O7 P2 C27 115.7(2) . . ?
C22 P2 C27 83.3(3) . . ?
O8 P2 C24 108.1(3) . . ?
O7 P2 C24 137.7(3) . . ?
C22 P2 C24 43.5(3) . . ?
C27 P2 C24 43.2(3) . . ?
O9 P3 O10 114.6(2) . . ?
O9 P3 C36 114.0(2) . . ?
O10 P3 C36 114.5(2) . . ?
O9 P3 C41 114.2(2) . . ?
O10 P3 C41 112.3(2) . . ?
C36 P3 C41 83.6(3) . . ?
O9 P3 C38 134.7(3) . . ?
O10 P3 C38 110.8(3) . . ?
C36 P3 C38 42.2(3) . . ?
C41 P3 C38 43.9(3) . . ?
O9 P3 C38A 111.8(4) . . ?
O10 P3 C38A 133.6(4) . . ?
C36 P3 C38A 42.8(4) . . ?
C41 P3 C38A 43.2(4) . . ?
C38 P3 C38A 22.9(3) . . ?
O11 P4 O12 115.9(2) . . ?
O11 P4 C48 116.5(3) . . ?
O12 P4 C48 109.5(2) . . ?
O11 P4 C44 117.2(3) . . ?
O12 P4 C44 111.4(3) . . ?
C48 P4 C44 81.4(3) . . ?
Sn2 O1 Sn3 104.70(15) . . ?
Sn2 O1 Sn1 103.04(14) . . ?
Sn3 O1 Sn1 103.22(14) . . ?
Sn3 O2 Sn1 100.33(15) . . ?
Sn3 O2 H2A 103(5) . . ?
Sn1 O2 H2A 108(4) . . ?
Sn2 O3 Sn3 99.80(15) . . ?
Sn2 O3 H3A 109(6) . . ?
Sn3 O3 H3A 113(6) . . ?
Sn2 O4 Sn1 100.71(15) . . ?
Sn2 O4 H4A 114(6) . . ?
Sn1 O4 H4A 132(6) . . ?
P1 O5 Sn1 128.5(2) . . ?
P1 O6 Sn2 127.2(2) . . ?
P2 O7 Sn2 127.6(2) . . ?
P2 O8 Sn3 127.4(2) . . ?
P3 O9 Sn3 125.4(2) . . ?
P3 O10 Sn1 127.9(2) . . ?
C6 C1 C2 119.0(5) . . ?
C6 C1 Sn1 121.6(4) . . ?
C2 C1 Sn1 119.4(4) . . ?
C3 C2 C1 120.2(6) . . ?
C3 C2 H2 119.9 . . ?
C1 C2 H2 119.9 . . ?
C2 C3 C4 119.8(6) . . ?
C2 C3 H3 120.1 . . ?
C4 C3 H3 120.1 . . ?
C5 C4 C3 120.5(6) . . ?
C5 C4 H4 119.8 . . ?
C3 C4 H4 119.8 . . ?
C4 C5 C6 120.0(6) . . ?
C4 C5 H5 120.0 . . ?
C6 C5 H5 120.0 . . ?
C1 C6 C5 120.5(6) . . ?
C1 C6 H6 119.8 . . ?
C5 C6 H6 119.8 . . ?
C7A C8 C9 116.2(7) . . ?
C7A C8 C10A 72.7(7) . . ?
C9 C8 C10A 132.1(7) . . ?
C7A C8 C7 34.8(6) . . ?
C9 C8 C7 102.9(6) . . ?
C10A C8 C7 104.9(7) . . ?
C7A C8 C10 114.2(8) . . ?
C9 C8 C10 95.5(6) . . ?
C10A C8 C10 45.5(6) . . ?
C7 C8 C10 148.9(7) . . ?
C7A C8 P1 122.1(7) . . ?
C9 C8 P1 116.4(5) . . ?
C10A C8 P1 89.2(5) . . ?
C7 C8 P1 110.1(5) . . ?
C10 C8 P1 82.9(5) . . ?
C8 C9 H9A 109.5 . . ?
C8 C9 H9B 109.5 . . ?
H9A C9 H9B 109.5 . . ?
C8 C9 H9C 109.5 . . ?
H9A C9 H9C 109.5 . . ?
H9B C9 H9C 109.5 . . ?
C11 C10 C13 116.4(9) . . ?
C11 C10 C8 106.5(8) . . ?
C13 C10 C8 92.0(7) . . ?
C8 C10A C11 116.7(8) . . ?
C8 C10A C13 95.2(7) . . ?
C11 C10A C13 103.6(7) . . ?
C8 C10A P1 50.2(4) . . ?
C11 C10A P1 137.8(7) . . ?
C13 C10A P1 49.8(3) . . ?
C10 C11 C10A 49.2(6) . . ?
C13 C12 H12A 109.5 . . ?
C13 C12 H12B 109.5 . . ?
H12A C12 H12B 109.5 . . ?
C13 C12 H12C 109.5 . . ?
H12A C12 H12C 109.5 . . ?
H12B C12 H12C 109.5 . . ?
C14 C13 C12 118.1(7) . . ?
C14 C13 C10 72.5(7) . . ?
C12 C13 C10 131.8(7) . . ?
C14 C13 C14A 32.2(6) . . ?
C12 C13 C14A 102.0(6) . . ?
C10 C13 C14A 103.7(7) . . ?
C14 C13 C10A 116.1(8) . . ?
C12 C13 C10A 95.8(6) . . ?
C10 C13 C10A 46.1(6) . . ?
C14A C13 C10A 148.2(7) . . ?
C14 C13 P1 117.5(7) . . ?
C12 C13 P1 118.0(5) . . ?
C10 C13 P1 89.4(5) . . ?
C14A C13 P1 110.9(6) . . ?
C10A C13 P1 82.7(5) . . ?
C20 C15 C16 118.5(5) . . ?
C20 C15 Sn2 120.6(4) . . ?
C16 C15 Sn2 120.7(4) . . ?
C17 C16 C15 120.2(6) . . ?
C17 C16 H16 119.9 . . ?
C15 C16 H16 119.9 . . ?
C16 C17 C18 120.9(6) . . ?
C16 C17 H17 119.5 . . ?
C18 C17 H17 119.5 . . ?
C17 C18 C19 119.9(5) . . ?
C17 C18 H18 120.0 . . ?
C19 C18 H18 120.0 . . ?
C18 C19 C20 119.9(6) . . ?
C18 C19 H19 120.1 . . ?
C20 C19 H19 120.1 . . ?
C19 C20 C15 120.5(6) . . ?
C19 C20 H20 119.7 . . ?
C15 C20 H20 119.7 . . ?
C22 C21 H21A 109.5 . . ?
C22 C21 H21B 109.5 . . ?
H21A C21 H21B 109.5 . . ?
C22 C21 H21C 109.5 . . ?
H21A C21 H21C 109.5 . . ?
H21B C21 H21C 109.5 . . ?
C21 C22 C23 109.0(6) . . ?
C21 C22 C24 127.4(7) . . ?
C23 C22 C24 101.4(6) . . ?
C21 C22 C24A 94.9(7) . . ?
C23 C22 C24A 131.2(7) . . ?
C24 C22 C24A 35.3(6) . . ?
C21 C22 P2 115.2(5) . . ?
C23 C22 P2 116.8(5) . . ?
C24 C22 P2 85.6(4) . . ?
C24A C22 P2 87.6(6) . . ?
C22 C23 H23A 109.5 . . ?
C22 C23 H23B 109.5 . . ?
H23A C23 H23B 109.5 . . ?
C22 C23 H23C 109.5 . . ?
H23A C23 H23C 109.5 . . ?
H23B C23 H23C 109.5 . . ?
C25 C24 C27 116.6(7) . . ?
C25 C24 C22 114.7(7) . . ?
C27 C24 C22 97.7(6) . . ?
C25 C24 P2 148.2(6) . . ?
C27 C24 P2 51.1(3) . . ?
C22 C24 P2 51.0(3) . . ?
C25 C24A C22 118.1(10) . . ?
C25 C24A C27 119.6(10) . . ?
C22 C24A C27 96.5(9) . . ?
C24A C25 C24 37.9(6) . . ?
C27 C26 H26A 109.5 . . ?
C27 C26 H26B 109.5 . . ?
H26A C26 H26B 109.5 . . ?
C27 C26 H26C 109.5 . . ?
H26A C26 H26C 109.5 . . ?
H26B C26 H26C 109.5 . . ?
C28 C27 C26 108.7(6) . . ?
C28 C27 C24 127.4(7) . . ?
C26 C27 C24 102.7(6) . . ?
C28 C27 C24A 94.8(7) . . ?
C26 C27 C24A 133.0(8) . . ?
C24 C27 C24A 35.4(6) . . ?
C28 C27 P2 115.2(4) . . ?
C26 C27 P2 115.8(5) . . ?
C24 C27 P2 85.7(4) . . ?
C24A C27 P2 87.5(6) . . ?
C27 C28 H28A 109.5 . . ?
C27 C28 H28B 109.5 . . ?
H28A C28 H28B 109.5 . . ?
C27 C28 H28C 109.5 . . ?
H28A C28 H28C 109.5 . . ?
H28B C28 H28C 109.5 . . ?
C34 C29 C30 118.8(5) . . ?
C34 C29 Sn3 122.4(4) . . ?
C30 C29 Sn3 118.8(4) . . ?
C31 C30 C29 121.2(6) . . ?
C31 C30 H30 119.4 . . ?
C29 C30 H30 119.4 . . ?
C30 C31 C32 120.2(6) . . ?
C30 C31 H31 119.9 . . ?
C32 C31 H31 119.9 . . ?
C33 C32 C31 118.9(5) . . ?
C33 C32 H32 120.5 . . ?
C31 C32 H32 120.5 . . ?
C32 C33 C34 120.6(6) . . ?
C32 C33 H33 119.7 . . ?
C34 C33 H33 119.7 . . ?
C29 C34 C33 120.2(5) . . ?
C29 C34 H34 119.9 . . ?
C33 C34 H34 119.9 . . ?
C35A C36 C37 81.9(8) . . ?
C35A C36 C37A 111.0(9) . . ?
C37 C36 C37A 30.2(5) . . ?
C35A C36 C35 30.0(6) . . ?
C37 C36 C35 108.1(7) . . ?
C37A C36 C35 133.0(8) . . ?
C35A C36 C38 141.6(8) . . ?
C37 C36 C38 114.3(7) . . ?
C37A C36 C38 85.9(7) . . ?
C35 C36 C38 114.5(7) . . ?
C35A C36 C38A 113.0(9) . . ?
C37 C36 C38A 141.9(7) . . ?
C37A C36 C38A 118.0(8) . . ?
C35 C36 C38A 83.2(7) . . ?
C38 C36 C38A 34.1(5) . . ?
C35A C36 P3 116.2(7) . . ?
C37 C36 P3 119.4(5) . . ?
C37A C36 P3 110.3(6) . . ?
C35 C36 P3 112.6(5) . . ?
C38 C36 P3 87.0(5) . . ?
C38A C36 P3 86.5(5) . . ?
C39 C38 C36 119.9(8) . . ?
C39 C38 C41 118.0(8) . . ?
C36 C38 C41 98.2(7) . . ?
C39 C38 P3 152.6(8) . . ?
C36 C38 P3 50.8(4) . . ?
C41 C38 P3 50.7(3) . . ?
C39 C38A C36 116.5(9) . . ?
C39 C38A C41 117.3(9) . . ?
C36 C38A C41 98.1(7) . . ?
C39 C38A P3 148.4(8) . . ?
C36 C38A P3 50.6(4) . . ?
C41 C38A P3 50.7(4) . . ?
C38 C39 C38A 36.0(6) . . ?
C41 C40 H40A 109.5 . . ?
C41 C40 H40B 109.5 . . ?
H40A C40 H40B 109.5 . . ?
C41 C40 H40C 109.5 . . ?
H40A C40 H40C 109.5 . . ?
H40B C40 H40C 109.5 . . ?
C42 C41 C40 112.5(7) . . ?
C42 C41 C38A 120.2(8) . . ?
C40 C41 C38A 97.1(7) . . ?
C42 C41 C38 91.6(8) . . ?
C40 C41 C38 126.9(6) . . ?
C38A C41 C38 33.4(5) . . ?
C42 C41 C42A 19.6(6) . . ?
C40 C41 C42A 107.0(6) . . ?
C38A C41 C42A 139.3(8) . . ?
C38 C41 C42A 108.7(7) . . ?
C42 C41 P3 119.5(6) . . ?
C40 C41 P3 117.0(4) . . ?
C38A C41 P3 86.1(5) . . ?
C38 C41 P3 85.4(5) . . ?
C42A C41 P3 110.0(5) . . ?
C44 C43 H43A 109.5 . . ?
C44 C43 H43B 109.5 . . ?
H43A C43 H43B 109.5 . . ?
C44 C43 H43C 109.5 . . ?
H43A C43 H43C 109.5 . . ?
H43B C43 H43C 109.5 . . ?
C45 C44 C43 110.1(6) . . ?
C45 C44 C46 117.0(5) . . ?
C43 C44 C46 113.0(6) . . ?
C45 C44 P4 113.4(4) . . ?
C43 C44 P4 114.0(4) . . ?
C46 C44 P4 87.9(4) . . ?
C44 C45 H45A 109.5 . . ?
C44 C45 H45B 109.5 . . ?
H45A C45 H45B 109.5 . . ?
C44 C45 H45C 109.5 . . ?
H45A C45 H45C 109.5 . . ?
H45B C45 H45C 109.5 . . ?
C47 C46 C44 116.9(6) . . ?
C47 C46 C48 116.0(5) . . ?
C44 C46 C48 99.4(5) . . ?
C46 C47 H47A 109.5 . . ?
C46 C47 H47B 109.5 . . ?
H47A C47 H47B 109.5 . . ?
C46 C47 H47C 109.5 . . ?
H47A C47 H47C 109.5 . . ?
H47B C47 H47C 109.5 . . ?
C50 C48 C49 109.7(5) . . ?
C50 C48 C46 112.8(5) . . ?
C49 C48 C46 116.3(5) . . ?
C50 C48 P4 115.2(4) . . ?
C49 C48 P4 113.6(4) . . ?
C46 C48 P4 87.9(4) . . ?
C48 C49 H49A 109.5 . . ?
C48 C49 H49B 109.5 . . ?
H49A C49 H49B 109.5 . . ?
C48 C49 H49C 109.5 . . ?
H49A C49 H49C 109.5 . . ?
H49B C49 H49C 109.5 . . ?
C48 C50 H50A 109.5 . . ?
C48 C50 H50B 109.5 . . ?
H50A C50 H50B 109.5 . . ?
C48 C50 H50C 109.5 . . ?
H50A C50 H50C 109.5 . . ?
H50B C50 H50C 109.5 . . ?
C52 C51 H51A 109.5 . . ?
C52 C51 H51B 109.5 . . ?
H51A C51 H51B 109.5 . . ?
C52 C51 H51C 109.5 . . ?
H51A C51 H51C 109.5 . . ?
H51B C51 H51C 109.5 . . ?
N1 C52 C51 179.6(11) . . ?

loop_
_geom_bond_atom_site_label_1
_geom_bond_atom_site_label_2
_geom_bond_distance
_geom_bond_site_symmetry_2
_geom_bond_publ_flag
Sn1 O5 2.082(4) . ?
Sn1 O10 2.085(3) . ?
Sn1 O1 2.091(3) . ?
Sn1 O4 2.111(4) . ?
Sn1 O2 2.120(3) . ?
Sn1 C1 2.121(5) . ?
Sn1 Sn2 3.2506(5) . ?
Sn1 Sn3 3.2552(5) . ?
Sn2 O1 2.062(3) . ?
Sn2 O7 2.098(4) . ?
Sn2 O4 2.110(4) . ?
Sn2 C15 2.119(5) . ?
Sn2 O6 2.122(3) . ?
Sn2 O3 2.132(4) . ?
Sn2 Sn3 3.2655(5) . ?
Sn3 O1 2.062(3) . ?
Sn3 O8 2.091(4) . ?
Sn3 O9 2.116(3) . ?
Sn3 C29 2.117(5) . ?
Sn3 O2 2.119(4) . ?
Sn3 O3 2.137(4) . ?
P1 O5 1.527(4) . ?
P1 O6 1.528(4) . ?
P1 C8 1.815(6) . ?
P1 C13 1.820(6) . ?
P1 C10A 2.362(12) . ?
P2 O8 1.521(4) . ?
P2 O7 1.536(4) . ?
P2 C22 1.810(6) . ?
P2 C27 1.812(6) . ?
P2 C24 2.323(9) . ?
P3 O9 1.526(4) . ?
P3 O10 1.527(4) . ?
P3 C36 1.815(6) . ?
P3 C41 1.817(5) . ?
P3 C38 2.339(11) . ?
P3 C38A 2.343(12) . ?
P4 O11 1.501(4) . ?
P4 O12 1.515(4) . ?
P4 C48 1.837(6) . ?
P4 C44 1.839(6) . ?
O2 H2A 0.82(2) . ?
O3 H3A 0.83(2) . ?
O4 H4A 0.82(2) . ?
N1 C52 1.136(10) . ?
C1 C6 1.379(8) . ?
C1 C2 1.404(8) . ?
C2 C3 1.380(8) . ?
C2 H2 0.9500 . ?
C3 C4 1.382(9) . ?
C3 H3 0.9500 . ?
C4 C5 1.370(8) . ?
C4 H4 0.9500 . ?
C5 C6 1.389(8) . ?
C5 H5 0.9500 . ?
C6 H6 0.9500 . ?
C7 C8 1.739(13) . ?
C7A C8 1.394(14) . ?
C8 C9 1.482(9) . ?
C8 C10A 1.537(13) . ?
C8 C10 1.803(14) . ?
C9 H9A 0.9800 . ?
C9 H9B 0.9800 . ?
C9 H9C 0.9800 . ?
C10 C11 1.541(13) . ?
C10 C13 1.577(13) . ?
C10A C11 1.616(13) . ?
C10A C13 1.755(13) . ?
C12 C13 1.495(9) . ?
C12 H12A 0.9800 . ?
C12 H12B 0.9800 . ?
C12 H12C 0.9800 . ?
C13 C14 1.392(13) . ?
C13 C14A 1.703(15) . ?
C15 C20 1.391(8) . ?
C15 C16 1.399(7) . ?
C16 C17 1.371(7) . ?
C16 H16 0.9500 . ?
C17 C18 1.372(8) . ?
C17 H17 0.9500 . ?
C18 C19 1.378(8) . ?
C18 H18 0.9500 . ?
C19 C20 1.386(8) . ?
C19 H19 0.9500 . ?
C20 H20 0.9500 . ?
C21 C22 1.493(8) . ?
C21 H21A 0.9800 . ?
C21 H21B 0.9800 . ?
C21 H21C 0.9800 . ?
C22 C23 1.502(9) . ?
C22 C24 1.603(10) . ?
C22 C24A 1.614(16) . ?
C23 H23A 0.9800 . ?
C23 H23B 0.9800 . ?
C23 H23C 0.9800 . ?
C24 C25 1.532(11) . ?
C24 C27 1.595(11) . ?
C24A C25 1.463(16) . ?
C24A C27 1.614(16) . ?
C26 C27 1.502(9) . ?
C26 H26A 0.9800 . ?
C26 H26B 0.9800 . ?
C26 H26C 0.9800 . ?
C27 C28 1.496(9) . ?
C28 H28A 0.9800 . ?
C28 H28B 0.9800 . ?
C28 H28C 0.9800 . ?
C29 C34 1.372(8) . ?
C29 C30 1.393(7) . ?
C30 C31 1.373(8) . ?
C30 H30 0.9500 . ?
C31 C32 1.384(9) . ?
C31 H31 0.9500 . ?
C32 C33 1.384(8) . ?
C32 H32 0.9500 . ?
C33 C34 1.396(7) . ?
C33 H33 0.9500 . ?
C34 H34 0.9500 . ?
C35 C36 1.571(12) . ?
C35A C36 1.528(16) . ?
C36 C37 1.566(13) . ?
C36 C37A 1.570(14) . ?
C36 C38 1.573(12) . ?
C36 C38A 1.596(13) . ?
C38 C39 1.484(12) . ?
C38 C41 1.627(12) . ?
C38A C39 1.516(14) . ?
C38A C41 1.609(13) . ?
C40 C41 1.503(9) . ?
C40 H40A 0.9800 . ?
C40 H40B 0.9800 . ?
C40 H40C 0.9800 . ?
C41 C42 1.458(13) . ?
C41 C42A 1.640(14) . ?
C43 C44 1.525(9) . ?
C43 H43A 0.9800 . ?
C43 H43B 0.9800 . ?
C43 H43C 0.9800 . ?
C44 C45 1.515(9) . ?
C44 C46 1.571(8) . ?
C45 H45A 0.9800 . ?
C45 H45B 0.9800 . ?
C45 H45C 0.9800 . ?
C46 C47 1.513(9) . ?
C46 C48 1.572(9) . ?
C47 H47A 0.9800 . ?
C47 H47B 0.9800 . ?
C47 H47C 0.9800 . ?
C48 C50 1.530(8) . ?
C48 C49 1.540(8) . ?
C49 H49A 0.9800 . ?
C49 H49B 0.9800 . ?
C49 H49C 0.9800 . ?
C50 H50A 0.9800 . ?
C50 H50B 0.9800 . ?
C50 H50C 0.9800 . ?
C51 C52 1.486(11) . ?
C51 H51A 0.9800 . ?
C51 H51B 0.9800 . ?
C51 H51C 0.9800 . ?
